data_7124850
loop_
_publ_author_name
'Basnet, Prakash'
'Thapa, Surendra'
'Dickie, Diane A.'
'Giri, Ramesh'

_publ_section_title
;
 The copper-catalysed Suzuki-Miyaura coupling of alkylboron reagents:
 disproportionation of anionic (alkyl)(alkoxy)borates to anionic
 dialkylborates prior to transmetalation.
;
_journal_issue 74
_journal_name_full 'Chemical communications (Cambridge, England)'
_journal_page_first 11072
_journal_page_last 11075
_journal_paper_doi 10.1039/c6cc05114f
_journal_volume 52
_journal_year 2016
_chemical_formula_sum 'C32 H64 B Li O8'
_chemical_formula_weight 594.58
_chemical_name_common PB-3-33
_space_group_crystal_system monoclinic
_space_group_IT_number 14
_space_group_name_Hall '-P 2yn'
_space_group_name_H-M_alt 'P 1 21/n 1'
_atom_sites_solution_hydrogens geom
_audit_update_record
;
2016-07-28 deposited with the CCDC.
2016-08-11 downloaded from the CCDC.
;
_cell_angle_alpha 90
_cell_angle_beta 92.676(2)
_cell_angle_gamma 90
_cell_formula_units_Z 4
_cell_length_a 10.6111(3)
_cell_length_b 22.4729(6)
_cell_length_c 14.5760(4)
_cell_measurement_reflns_used 9961
_cell_measurement_temperature 99.(2)
_cell_measurement_theta_max 27.4545
_cell_measurement_theta_min 2.2896
_cell_volume 3472.03(17)
_computing_cell_refinement 'SAINT V8.34A (Bruker AXS Inc., 2013)'
_computing_data_collection 'Bruker Instrument Service v2014.5.0.0'
_computing_data_reduction 'SAINT V8.34A (Bruker AXS Inc., 2013)'
_computing_structure_refinement 'SHELXL-2014/7 (Sheldrick, 2014)'
_computing_structure_solution 'XT, VERSION 2014/4'
_diffrn_ambient_temperature 99.(2)
_diffrn_detector_area_resol_mean 8.3333
_diffrn_measured_fraction_theta_full 0.999
_diffrn_measured_fraction_theta_max 0.999
_diffrn_measurement_device_type 'Bruker Kappa APEXII CCD'
_diffrn_measurement_method '\f and \w scans'
_diffrn_radiation_monochromator graphite
_diffrn_radiation_type 'Mo K\a'
_diffrn_radiation_wavelength 0.71073
_diffrn_reflns_av_R_equivalents 0.0277
_diffrn_reflns_av_unetI/netI 0.0244
_diffrn_reflns_limit_h_max 12
_diffrn_reflns_limit_h_min -13
_diffrn_reflns_limit_k_max 29
_diffrn_reflns_limit_k_min -29
_diffrn_reflns_limit_l_max 18
_diffrn_reflns_limit_l_min -18
_diffrn_reflns_number 33894
_diffrn_reflns_theta_full 27.51
_diffrn_reflns_theta_max 27.51
_diffrn_reflns_theta_min 1.67
_diffrn_source 'fine-focus tube'
_exptl_absorpt_coefficient_mu 0.078
_exptl_absorpt_correction_T_max 0.98
_exptl_absorpt_correction_T_min 0.92
_exptl_absorpt_correction_type multi-scan
_exptl_absorpt_process_details
;
SADABS V2014/5 - Bruker AXS area detector scaling and absorption correction
;
_exptl_crystal_colour colourless
_exptl_crystal_density_diffrn 1.137
_exptl_crystal_density_method 'not measured'
_exptl_crystal_description rod
_exptl_crystal_F_000 1312
_exptl_crystal_size_max 0.841
_exptl_crystal_size_mid 0.315
_exptl_crystal_size_min 0.216
_refine_diff_density_max 0.661
_refine_diff_density_min -0.313
_refine_ls_extinction_method none
_refine_ls_goodness_of_fit_ref 1.044
_refine_ls_hydrogen_treatment constr
_refine_ls_matrix_type full
_refine_ls_number_parameters 454
_refine_ls_number_reflns 7967
_refine_ls_number_restraints 0
_refine_ls_restrained_S_all 1.044
_refine_ls_R_factor_all 0.0599
_refine_ls_R_factor_gt 0.0476
_refine_ls_shift/su_max 0.001
_refine_ls_shift/su_mean 0.000
_refine_ls_structure_factor_coef Fsqd
_refine_ls_weighting_details 'w=1/[\s^2^(Fo^2^)+(0.0631P)^2^+1.7313P] where P=(Fo^2^+2Fc^2^)/3'
_refine_ls_weighting_scheme calc
_refine_ls_wR_factor_gt 0.1224
_refine_ls_wR_factor_ref 0.1304
_reflns_number_gt 6511
_reflns_number_total 7967
_reflns_threshold_expression 'I > 2\s(I)'
_cod_data_source_file c6cc05114f2.cif
_cod_data_source_block 41
_cod_original_sg_symbol_H-M 'P 21/n'
_cod_database_code 7124850

loop_
_space_group_symop_operation_xyz
'x, y, z'
'-x+1/2, y+1/2, -z+1/2'
'-x, -y, -z'
'x-1/2, -y-1/2, z-1/2'

loop_
_atom_site_type_symbol
_atom_site_label
_atom_site_fract_x
_atom_site_fract_y
_atom_site_fract_z
_atom_site_U_iso_or_equiv
_atom_site_adp_type
_atom_site_calc_flag
_atom_site_refinement_flags_adp
_atom_site_refinement_flags_occupancy
_atom_site_refinement_flags_posn
_atom_site_occupancy
_atom_site_disorder_assembly
_atom_site_disorder_group
Li Li1 0.2285(2) 0.87839(11) 0.64336(17) 0.0213(5) Uani d . . . 1.0 . .
B B1 0.77364(13) 0.63346(6) 0.65648(10) 0.0124(3) Uani d . . . 1.0 . .
C C1 0.70466(12) 0.66246(6) 0.56294(9) 0.0152(3) Uani d . . . 1.0 . .
H H1A 0.7436 0.6437 0.5088 0.018 Uiso calc U . R 1.0 . .
C C2 0.56306(12) 0.64733(6) 0.55709(9) 0.0177(3) Uani d . . . 1.0 . .
H H2A 0.5534 0.6038 0.5496 0.021 Uiso calc U . R 1.0 . .
H H2B 0.5239 0.6665 0.5016 0.021 Uiso calc U . R 1.0 . .
C C3 0.49108(12) 0.66703(6) 0.64118(9) 0.0168(3) Uani d . . . 1.0 . .
H H3A 0.409 0.6461 0.6399 0.02 Uiso calc U . R 1.0 . .
H H3B 0.4734 0.7102 0.6357 0.02 Uiso calc U . R 1.0 . .
C C4 0.56008(11) 0.65543(6) 0.73491(9) 0.0142(3) Uani d . . . 1.0 . .
H H4A 0.5202 0.6801 0.7817 0.017 Uiso calc U . R 1.0 . .
H H4B 0.5473 0.6132 0.7516 0.017 Uiso calc U . R 1.0 . .
C C5 0.70279(11) 0.66834(6) 0.73955(8) 0.0120(2) Uani d . . . 1.0 . .
H H5A 0.7384 0.6524 0.7993 0.014 Uiso calc U . R 1.0 . .
C C6 0.73247(12) 0.73525(6) 0.73718(9) 0.0161(3) Uani d . . . 1.0 . .
H H6A 0.8238 0.7409 0.7516 0.019 Uiso calc U . R 1.0 . .
H H6B 0.6863 0.7553 0.786 0.019 Uiso calc U . R 1.0 . .
C C7 0.69778(13) 0.76581(6) 0.64465(10) 0.0194(3) Uani d . . . 1.0 . .
H H7A 0.7423 0.8045 0.6431 0.023 Uiso calc U . R 1.0 . .
H H7B 0.6061 0.7743 0.6418 0.023 Uiso calc U . R 1.0 . .
C C8 0.72949(13) 0.72998(6) 0.55833(9) 0.0188(3) Uani d . . . 1.0 . .
H H8A 0.6796 0.7464 0.5051 0.023 Uiso calc U . R 1.0 . .
H H8B 0.8197 0.7362 0.5467 0.023 Uiso calc U . R 1.0 . .
C C9 0.92681(12) 0.64689(6) 0.65863(9) 0.0142(3) Uani d . . . 1.0 . .
H H9A 0.9636 0.6236 0.6089 0.017 Uiso calc U . R 1.0 . .
H H9B 0.939 0.6895 0.6443 0.017 Uiso calc U . R 1.0 . .
C C10 1.00177(12) 0.63294(6) 0.74843(9) 0.0147(3) Uani d . . . 1.0 . .
H H10A 0.9692 0.658 0.798 0.018 Uiso calc U . R 1.0 . .
H H10B 0.9873 0.5908 0.7649 0.018 Uiso calc U . R 1.0 . .
C C11 1.14354(12) 0.64338(6) 0.74390(9) 0.0150(3) Uani d . . . 1.0 . .
H H11A 1.1756 0.6189 0.6936 0.018 Uiso calc U . R 1.0 . .
H H11B 1.1579 0.6856 0.7283 0.018 Uiso calc U . R 1.0 . .
C C12 1.21950(12) 0.62877(7) 0.83224(10) 0.0199(3) Uani d . . . 1.0 . .
H H12A 1.3095 0.6345 0.8227 0.03 Uiso calc U . R 1.0 . .
H H12B 1.2043 0.5873 0.8494 0.03 Uiso calc U . R 1.0 . .
H H12C 1.1936 0.6552 0.8815 0.03 Uiso calc U . R 1.0 . .
C C13 0.74887(12) 0.56106(6) 0.66290(9) 0.0148(3) Uani d . . . 1.0 . .
H H13A 0.7887 0.5465 0.7215 0.018 Uiso calc U . R 1.0 . .
H H13B 0.6569 0.5544 0.6656 0.018 Uiso calc U . R 1.0 . .
C C14 0.79739(13) 0.52294(6) 0.58480(10) 0.0192(3) Uani d . . . 1.0 . .
H H14A 0.7716 0.5419 0.5256 0.023 Uiso calc U . R 1.0 . .
H H14B 0.8908 0.5227 0.5898 0.023 Uiso calc U . R 1.0 . .
C C15 0.75079(14) 0.45881(6) 0.58324(10) 0.0228(3) Uani d . . . 1.0 . .
H H15A 0.7715 0.4405 0.6439 0.027 Uiso calc U . R 1.0 . .
H H15B 0.6578 0.4589 0.5737 0.027 Uiso calc U . R 1.0 . .
C C16 0.80677(19) 0.42072(8) 0.50923(12) 0.0354(4) Uani d . . . 1.0 . .
H H16A 0.7733 0.3802 0.5126 0.053 Uiso calc U . R 1.0 . .
H H16B 0.8988 0.4198 0.5186 0.053 Uiso calc U . R 1.0 . .
H H16C 0.7843 0.4377 0.4487 0.053 Uiso calc U . R 1.0 . .
C C17 0.0721(4) 0.80070(15) 0.7721(3) 0.0231(8) Uani d . P . 0.483(4) A 1
H H17A 0.0185 0.785 0.7201 0.028 Uiso calc U P R 0.483(4) A 1
H H17B 0.0645 0.7735 0.8249 0.028 Uiso calc U P R 0.483(4) A 1
C C18 0.0275(4) 0.86106(19) 0.7971(3) 0.0246(8) Uani d . P . 0.483(4) A 1
H H18A -0.0634 0.8601 0.8097 0.029 Uiso calc U P R 0.483(4) A 1
H H18B 0.075 0.8757 0.8527 0.029 Uiso calc U P R 0.483(4) A 1
C C19 0.0335(3) 0.96052(14) 0.7402(3) 0.0295(8) Uani d . P . 0.517(4) A 1
H H19A -0.0345 0.9667 0.7834 0.035 Uiso calc U P R 0.517(4) A 1
H H19B 0.009 0.981 0.6819 0.035 Uiso calc U P R 0.517(4) A 1
C C20 0.1511(5) 0.9861(2) 0.7789(3) 0.0269(10) Uani d . P . 0.517(4) A 1
H H20A 0.1417 1.0297 0.7862 0.032 Uiso calc U P R 0.517(4) A 1
H H20B 0.1718 0.9686 0.8401 0.032 Uiso calc U P R 0.517(4) A 1
C C21 0.3749(5) 0.9776(2) 0.7579(4) 0.0270(10) Uani d . P . 0.483(4) A 1
H H21A 0.3799 1.0116 0.8012 0.032 Uiso calc U P R 0.483(4) A 1
H H21B 0.4342 0.9854 0.7088 0.032 Uiso calc U P R 0.483(4) A 1
C C22 0.4134(3) 0.92275(15) 0.8072(3) 0.0278(9) Uani d . P . 0.483(4) A 1
H H22A 0.4995 0.9269 0.8356 0.033 Uiso calc U P R 0.483(4) A 1
H H22B 0.3544 0.9136 0.8559 0.033 Uiso calc U P R 0.483(4) A 1
C C23 0.4134(3) 0.81784(18) 0.7832(3) 0.0214(7) Uani d . P . 0.483(4) A 1
H H23A 0.477 0.8184 0.8351 0.026 Uiso calc U P R 0.483(4) A 1
H H23B 0.4416 0.7884 0.738 0.026 Uiso calc U P R 0.483(4) A 1
C C24 0.2912(4) 0.79769(16) 0.8178(3) 0.0216(7) Uani d . P . 0.483(4) A 1
H H24A 0.2969 0.7559 0.839 0.026 Uiso calc U P R 0.483(4) A 1
H H24B 0.2661 0.823 0.8695 0.026 Uiso calc U P R 0.483(4) A 1
C C17A 0.1195(3) 0.80968(13) 0.8123(2) 0.0183(6) Uani d . P . 0.517(4) A 2
H H17C 0.1544 0.8339 0.8642 0.022 Uiso calc U P R 0.517(4) A 2
H H17D 0.0931 0.7705 0.8359 0.022 Uiso calc U P R 0.517(4) A 2
C C18A 0.0103(3) 0.84106(17) 0.7634(3) 0.0202(7) Uani d . P . 0.517(4) A 2
H H18C -0.0258 0.815 0.7141 0.024 Uiso calc U P R 0.517(4) A 2
H H18D -0.0563 0.8485 0.8074 0.024 Uiso calc U P R 0.517(4) A 2
C C19A 0.0621(3) 0.94353(14) 0.7923(2) 0.0191(7) Uani d . P . 0.483(4) A 2
H H19C 0.1127 0.929 0.8465 0.023 Uiso calc U P R 0.483(4) A 2
H H19D -0.0212 0.9569 0.8122 0.023 Uiso calc U P R 0.483(4) A 2
C C20A 0.1304(5) 0.9940(2) 0.7449(3) 0.0235(10) Uani d . P . 0.483(4) A 2
H H20C 0.0795 1.0074 0.6901 0.028 Uiso calc U P R 0.483(4) A 2
H H20D 0.1415 1.0282 0.7874 0.028 Uiso calc U P R 0.483(4) A 2
C C21A 0.3462(5) 0.9758(2) 0.7906(3) 0.0231(9) Uani d . P . 0.517(4) A 2
H H21C 0.3145 0.9591 0.848 0.028 Uiso calc U P R 0.517(4) A 2
H H21D 0.3736 1.0173 0.8022 0.028 Uiso calc U P R 0.517(4) A 2
C C22A 0.4550(3) 0.93862(13) 0.7577(2) 0.0207(7) Uani d . P . 0.517(4) A 2
H H22C 0.487 0.9561 0.701 0.025 Uiso calc U P R 0.517(4) A 2
H H22D 0.5248 0.9381 0.8052 0.025 Uiso calc U P R 0.517(4) A 2
C C23A 0.4088(3) 0.84251(16) 0.8169(2) 0.0182(6) Uani d . P . 0.517(4) A 2
H H23C 0.3664 0.8633 0.8669 0.022 Uiso calc U P R 0.517(4) A 2
H H23D 0.4957 0.832 0.8388 0.022 Uiso calc U P R 0.517(4) A 2
C C24A 0.3359(3) 0.78768(14) 0.7866(2) 0.0181(7) Uani d . P . 0.517(4) A 2
H H24C 0.384 0.7658 0.7408 0.022 Uiso calc U P R 0.517(4) A 2
H H24D 0.3265 0.7612 0.8401 0.022 Uiso calc U P R 0.517(4) A 2
C C25 0.24388(15) 0.75805(6) 0.54220(10) 0.0233(3) Uani d . . . 1.0 . .
H H25A 0.2218 0.7359 0.598 0.028 Uiso calc U . R 1.0 . .
H H25B 0.2846 0.7299 0.5006 0.028 Uiso calc U . R 1.0 . .
C C26 0.12662(15) 0.78226(7) 0.49555(10) 0.0251(3) Uani d . . . 1.0 . .
H H26A 0.1459 0.8012 0.4365 0.03 Uiso calc U . R 1.0 . .
H H26B 0.0644 0.7501 0.4833 0.03 Uiso calc U . R 1.0 . .
C C27 -0.01331(14) 0.86442(8) 0.51351(11) 0.0286(4) Uani d . . . 1.0 . .
H H27A -0.0669 0.8813 0.5609 0.034 Uiso calc U . R 1.0 . .
H H27B -0.0684 0.8417 0.4695 0.034 Uiso calc U . R 1.0 . .
C C28 0.04871(15) 0.91367(7) 0.46428(11) 0.0272(3) Uani d . . . 1.0 . .
H H28A 0.1018 0.8975 0.416 0.033 Uiso calc U . R 1.0 . .
H H28B -0.0154 0.9405 0.4351 0.033 Uiso calc U . R 1.0 . .
C C29 0.21401(17) 0.98516(7) 0.49214(11) 0.0290(4) Uani d . . . 1.0 . .
H H29A 0.2384 1.016 0.5381 0.035 Uiso calc U . R 1.0 . .
H H29B 0.1738 1.0054 0.438 0.035 Uiso calc U . R 1.0 . .
C C30 0.32984(15) 0.95318(7) 0.46384(10) 0.0259(3) Uani d . . . 1.0 . .
H H30A 0.3078 0.9234 0.4157 0.031 Uiso calc U . R 1.0 . .
H H30B 0.3911 0.9817 0.4394 0.031 Uiso calc U . R 1.0 . .
C C31 0.47240(13) 0.87888(7) 0.52480(11) 0.0245(3) Uani d . . . 1.0 . .
H H31A 0.5268 0.8714 0.5807 0.029 Uiso calc U . R 1.0 . .
H H31B 0.527 0.8926 0.4758 0.029 Uiso calc U . R 1.0 . .
C C32 0.40837(14) 0.82226(7) 0.49535(10) 0.0241(3) Uani d . . . 1.0 . .
H H32A 0.3565 0.8285 0.4379 0.029 Uiso calc U . R 1.0 . .
H H32B 0.4716 0.791 0.4844 0.029 Uiso calc U . R 1.0 . .
O O1 0.20753(9) 0.80289(4) 0.74531(7) 0.0201(2) Uani d . . . 1.0 . .
O O2 0.04792(10) 0.89766(4) 0.72320(7) 0.0217(2) Uani d . . . 1.0 . .
O O3 0.25012(10) 0.97363(5) 0.71825(7) 0.0223(2) Uani d . . . 1.0 . .
O O4 0.40996(10) 0.87748(4) 0.73950(7) 0.0213(2) Uani d . . . 1.0 . .
O O5 0.33107(10) 0.80518(5) 0.56748(7) 0.0218(2) Uani d . . . 1.0 . .
O O6 0.07881(10) 0.82480(5) 0.55665(7) 0.0235(2) Uani d . . . 1.0 . .
O O7 0.12374(10) 0.94476(5) 0.53098(7) 0.0253(2) Uani d . . . 1.0 . .
O O8 0.38170(10) 0.92487(5) 0.54373(7) 0.0257(2) Uani d . . . 1.0 . .

loop_
_atom_site_aniso_label
_atom_site_aniso_U_11
_atom_site_aniso_U_22
_atom_site_aniso_U_33
_atom_site_aniso_U_12
_atom_site_aniso_U_13
_atom_site_aniso_U_23
Li1 0.0238(12) 0.0229(12) 0.0173(12) 0.0012(9) 0.0023(9) 0.0002(9)
B1 0.0128(6) 0.0150(7) 0.0097(6) 0.0014(5) 0.0019(5) 0.0010(5)
C1 0.0158(6) 0.0206(7) 0.0093(6) 0.0038(5) 0.0021(5) 0.0009(5)
C2 0.0177(6) 0.0241(7) 0.0110(6) 0.0030(5) -0.0023(5) -0.0003(5)
C3 0.0118(6) 0.0243(7) 0.0141(6) 0.0024(5) -0.0012(5) 0.0001(5)
C4 0.0127(6) 0.0190(6) 0.0110(6) 0.0017(5) 0.0024(5) 0.0002(5)
C5 0.0117(6) 0.0148(6) 0.0094(6) 0.0013(4) 0.0004(4) 0.0010(4)
C6 0.0170(6) 0.0165(6) 0.0149(6) 0.0014(5) 0.0011(5) -0.0007(5)
C7 0.0217(7) 0.0159(6) 0.0205(7) 0.0019(5) 0.0012(5) 0.0044(5)
C8 0.0184(6) 0.0226(7) 0.0155(6) 0.0038(5) 0.0026(5) 0.0080(5)
C9 0.0140(6) 0.0167(6) 0.0123(6) 0.0018(5) 0.0030(5) 0.0020(5)
C10 0.0122(6) 0.0177(6) 0.0144(6) 0.0017(5) 0.0029(5) 0.0024(5)
C11 0.0130(6) 0.0160(6) 0.0161(6) -0.0006(5) 0.0025(5) 0.0002(5)
C12 0.0138(6) 0.0247(7) 0.0209(7) 0.0002(5) -0.0007(5) 0.0017(6)
C13 0.0161(6) 0.0166(6) 0.0117(6) 0.0013(5) 0.0017(5) -0.0004(5)
C14 0.0239(7) 0.0180(7) 0.0159(7) 0.0025(5) 0.0041(5) -0.0017(5)
C15 0.0263(7) 0.0199(7) 0.0225(7) -0.0001(6) 0.0022(6) -0.0057(6)
C16 0.0568(11) 0.0235(8) 0.0264(9) 0.0034(7) 0.0074(8) -0.0090(7)
C17 0.0248(18) 0.0206(17) 0.025(2) -0.0040(14) 0.0121(15) 0.0032(14)
C18 0.0307(19) 0.021(2) 0.023(2) 0.0029(15) 0.0139(16) 0.0035(15)
C19 0.0333(17) 0.0246(16) 0.031(2) 0.0103(13) 0.0092(14) -0.0025(14)
C20 0.038(2) 0.018(2) 0.026(3) 0.0047(16) 0.010(2) -0.0038(19)
C21 0.029(2) 0.0211(19) 0.031(3) -0.0046(16) -0.002(2) -0.007(2)
C22 0.0296(17) 0.0255(17) 0.027(2) -0.0032(13) -0.0086(15) -0.0056(14)
C23 0.0248(17) 0.0217(18) 0.0173(18) 0.0058(15) -0.0044(13) 0.0017(14)
C24 0.030(2) 0.0192(17) 0.0151(17) 0.0011(14) -0.0009(15) 0.0038(13)
C17A 0.0236(15) 0.0217(14) 0.0097(14) -0.0047(11) 0.0032(12) 0.0011(11)
C18A 0.0212(15) 0.0245(19) 0.0156(17) -0.0062(14) 0.0072(12) -0.0014(13)
C19A 0.0251(15) 0.0219(15) 0.0108(15) 0.0097(12) 0.0050(12) -0.0001(12)
C20A 0.035(2) 0.0170(19) 0.019(2) 0.0107(15) 0.005(2) 0.0032(18)
C21A 0.032(2) 0.0199(17) 0.017(2) -0.0020(15) -0.0015(16) -0.0070(17)
C22A 0.0218(14) 0.0225(14) 0.0176(15) -0.0097(11) -0.0005(11) 0.0012(11)
C23A 0.0226(14) 0.0192(16) 0.0126(15) 0.0026(12) -0.0018(11) 0.0008(12)
C24A 0.0218(17) 0.0192(15) 0.0135(16) 0.0088(13) 0.0020(12) 0.0026(12)
C25 0.0391(8) 0.0154(7) 0.0154(7) -0.0009(6) 0.0022(6) -0.0012(5)
C26 0.0311(8) 0.0250(8) 0.0189(7) -0.0038(6) -0.0003(6) -0.0038(6)
C27 0.0175(7) 0.0487(10) 0.0191(7) 0.0055(6) -0.0038(5) -0.0011(7)
C28 0.0288(8) 0.0333(8) 0.0189(7) 0.0093(6) -0.0056(6) -0.0017(6)
C29 0.0492(10) 0.0169(7) 0.0207(7) 0.0065(7) 0.0009(7) 0.0021(6)
C30 0.0344(8) 0.0244(8) 0.0189(7) -0.0012(6) 0.0023(6) 0.0043(6)
C31 0.0167(6) 0.0371(9) 0.0202(7) 0.0019(6) 0.0045(5) 0.0016(6)
C32 0.0252(7) 0.0304(8) 0.0171(7) 0.0087(6) 0.0051(6) 0.0016(6)
O1 0.0270(5) 0.0218(5) 0.0117(5) 0.0019(4) 0.0045(4) -0.0002(4)
O2 0.0288(5) 0.0202(5) 0.0165(5) 0.0005(4) 0.0058(4) -0.0003(4)
O3 0.0257(5) 0.0244(5) 0.0168(5) 0.0028(4) 0.0016(4) 0.0005(4)
O4 0.0271(5) 0.0207(5) 0.0159(5) 0.0017(4) -0.0012(4) -0.0016(4)
O5 0.0254(5) 0.0273(5) 0.0129(5) 0.0051(4) 0.0014(4) -0.0002(4)
O6 0.0272(5) 0.0304(6) 0.0128(5) 0.0010(4) -0.0013(4) -0.0011(4)
O7 0.0312(6) 0.0300(6) 0.0147(5) 0.0064(4) 0.0012(4) -0.0033(4)
O8 0.0291(5) 0.0319(6) 0.0162(5) 0.0007(4) 0.0011(4) 0.0005(4)

loop_
_atom_type_symbol
_atom_type_description
_atom_type_scat_dispersion_real
_atom_type_scat_dispersion_imag
_atom_type_scat_source
C C 0.0033 0.0016 'International Tables Vol C Tables 4.2.6.8 and 6.1.1.4'
H H 0.0000 0.0000 'International Tables Vol C Tables 4.2.6.8 and 6.1.1.4'
Li Li -0.0003 0.0001 'International Tables Vol C Tables 4.2.6.8 and 6.1.1.4'
B B 0.0013 0.0007 'International Tables Vol C Tables 4.2.6.8 and 6.1.1.4'
O O 0.0106 0.0060 'International Tables Vol C Tables 4.2.6.8 and 6.1.1.4'

loop_
_geom_angle_atom_site_label_1
_geom_angle_atom_site_label_2
_geom_angle_atom_site_label_3
_geom_angle
O1 Li1 O5 80.94(9)
O1 Li1 O6 83.29(9)
O5 Li1 O6 72.08(8)
O1 Li1 O4 72.75(8)
O5 Li1 O4 83.45(9)
O6 Li1 O4 148.14(12)
O1 Li1 O2 72.79(8)
O5 Li1 O2 142.85(12)
O6 Li1 O2 79.06(8)
O4 Li1 O2 112.18(10)
O1 Li1 O3 112.15(10)
O5 Li1 O3 145.22(12)
O6 Li1 O3 139.14(12)
O4 Li1 O3 71.12(8)
O2 Li1 O3 70.81(8)
O1 Li1 O7 146.95(12)
O5 Li1 O7 109.08(10)
O6 Li1 O7 70.93(8)
O4 Li1 O7 138.28(12)
O2 Li1 O7 82.08(8)
O3 Li1 O7 78.00(8)
O1 Li1 O8 142.16(12)
O5 Li1 O8 71.20(8)
O6 Li1 O8 110.67(10)
O4 Li1 O8 78.96(8)
O2 Li1 O8 142.86(12)
O3 Li1 O8 80.73(8)
O7 Li1 O8 68.78(7)
C1 B1 C13 111.72(10)
C1 B1 C9 109.96(10)
C13 B1 C9 109.75(10)
C1 B1 C5 102.62(10)
C13 B1 C5 110.29(10)
C9 B1 C5 112.36(10)
C2 C1 C8 112.55(11)
C2 C1 B1 110.64(10)
C8 C1 B1 110.75(11)
C2 C1 H1A 107.6
C8 C1 H1A 107.6
B1 C1 H1A 107.6
C1 C2 C3 114.31(11)
C1 C2 H2A 108.7
C3 C2 H2A 108.7
C1 C2 H2B 108.7
C3 C2 H2B 108.7
H2A C2 H2B 107.6
C2 C3 C4 115.10(10)
C2 C3 H3A 108.5
C4 C3 H3A 108.5
C2 C3 H3B 108.5
C4 C3 H3B 108.5
H3A C3 H3B 107.5
C5 C4 C3 115.62(10)
C5 C4 H4A 108.4
C3 C4 H4A 108.4
C5 C4 H4B 108.4
C3 C4 H4B 108.4
H4A C4 H4B 107.4
C6 C5 C4 112.66(10)
C6 C5 B1 110.29(10)
C4 C5 B1 111.01(10)
C6 C5 H5A 107.5
C4 C5 H5A 107.5
B1 C5 H5A 107.5
C5 C6 C7 114.49(11)
C5 C6 H6A 108.6
C7 C6 H6A 108.6
C5 C6 H6B 108.6
C7 C6 H6B 108.6
H6A C6 H6B 107.6
C6 C7 C8 115.34(11)
C6 C7 H7A 108.4
C8 C7 H7A 108.4
C6 C7 H7B 108.4
C8 C7 H7B 108.4
H7A C7 H7B 107.5
C1 C8 C7 115.69(11)
C1 C8 H8A 108.4
C7 C8 H8A 108.4
C1 C8 H8B 108.4
C7 C8 H8B 108.4
H8A C8 H8B 107.4
C10 C9 B1 116.74(10)
C10 C9 H9A 108.1
B1 C9 H9A 108.1
C10 C9 H9B 108.1
B1 C9 H9B 108.1
H9A C9 H9B 107.3
C11 C10 C9 113.88(11)
C11 C10 H10A 108.8
C9 C10 H10A 108.8
C11 C10 H10B 108.8
C9 C10 H10B 108.8
H10A C10 H10B 107.7
C12 C11 C10 114.46(11)
C12 C11 H11A 108.6
C10 C11 H11A 108.6
C12 C11 H11B 108.6
C10 C11 H11B 108.6
H11A C11 H11B 107.6
C11 C12 H12A 109.5
C11 C12 H12B 109.5
H12A C12 H12B 109.5
C11 C12 H12C 109.5
H12A C12 H12C 109.5
H12B C12 H12C 109.5
C14 C13 B1 116.66(11)
C14 C13 H13A 108.1
B1 C13 H13A 108.1
C14 C13 H13B 108.1
B1 C13 H13B 108.1
H13A C13 H13B 107.3
C15 C14 C13 114.82(12)
C15 C14 H14A 108.6
C13 C14 H14A 108.6
C15 C14 H14B 108.6
C13 C14 H14B 108.6
H14A C14 H14B 107.5
C16 C15 C14 113.96(13)
C16 C15 H15A 108.8
C14 C15 H15A 108.8
C16 C15 H15B 108.8
C14 C15 H15B 108.8
H15A C15 H15B 107.7
C15 C16 H16A 109.5
C15 C16 H16B 109.5
H16A C16 H16B 109.5
C15 C16 H16C 109.5
H16A C16 H16C 109.5
H16B C16 H16C 109.5
C18 C17 O1 110.6(3)
C18 C17 H17A 109.5
O1 C17 H17A 109.5
C18 C17 H17B 109.5
O1 C17 H17B 109.5
H17A C17 H17B 108.1
O2 C18 C17 106.8(3)
O2 C18 H18A 110.4
C17 C18 H18A 110.4
O2 C18 H18B 110.4
C17 C18 H18B 110.4
H18A C18 H18B 108.6
O2 C19 C20 110.8(3)
O2 C19 H19A 109.5
C20 C19 H19A 109.5
O2 C19 H19B 109.5
C20 C19 H19B 109.5
H19A C19 H19B 108.1
O3 C20 C19 108.8(3)
O3 C20 H20A 109.9
C19 C20 H20A 109.9
O3 C20 H20B 109.9
C19 C20 H20B 109.9
H20A C20 H20B 108.3
O3 C21 C22 112.1(4)
O3 C21 H21A 109.2
C22 C21 H21A 109.2
O3 C21 H21B 109.2
C22 C21 H21B 109.2
H21A C21 H21B 107.9
O4 C22 C21 105.3(3)
O4 C22 H22A 110.7
C21 C22 H22A 110.7
O4 C22 H22B 110.7
C21 C22 H22B 110.7
H22A C22 H22B 108.8
O4 C23 C24 114.7(3)
O4 C23 H23A 108.6
C24 C23 H23A 108.6
O4 C23 H23B 108.6
C24 C23 H23B 108.6
H23A C23 H23B 107.6
O1 C24 C23 105.1(3)
O1 C24 H24A 110.7
C23 C24 H24A 110.7
O1 C24 H24B 110.7
C23 C24 H24B 110.7
H24A C24 H24B 108.8
O1 C17A C18A 104.3(3)
O1 C17A H17C 110.9
C18A C17A H17C 110.9
O1 C17A H17D 110.9
C18A C17A H17D 110.9
H17C C17A H17D 108.9
O2 C18A C17A 112.2(3)
O2 C18A H18C 109.2
C17A C18A H18C 109.2
O2 C18A H18D 109.2
C17A C18A H18D 109.2
H18C C18A H18D 107.9
O2 C19A C20A 104.5(3)
O2 C19A H19C 110.8
C20A C19A H19C 110.8
O2 C19A H19D 110.8
C20A C19A H19D 110.8
H19C C19A H19D 108.9
O3 C20A C19A 109.5(3)
O3 C20A H20C 109.8
C19A C20A H20C 109.8
O3 C20A H20D 109.8
C19A C20A H20D 109.8
H20C C20A H20D 108.2
O3 C21A C22A 105.9(3)
O3 C21A H21C 110.5
C22A C21A H21C 110.5
O3 C21A H21D 110.5
C22A C21A H21D 110.5
H21C C21A H21D 108.7
O4 C22A C21A 108.9(3)
O4 C22A H22C 109.9
C21A C22A H22C 109.9
O4 C22A H22D 109.9
C21A C22A H22D 109.9
H22C C22A H22D 108.3
O4 C23A C24A 104.5(3)
O4 C23A H23C 110.9
C24A C23A H23C 110.9
O4 C23A H23D 110.9
C24A C23A H23D 110.9
H23C C23A H23D 108.9
O1 C24A C23A 112.0(2)
O1 C24A H24C 109.2
C23A C24A H24C 109.2
O1 C24A H24D 109.2
C23A C24A H24D 109.2
H24C C24A H24D 107.9
O5 C25 C26 111.09(12)
O5 C25 H25A 109.4
C26 C25 H25A 109.4
O5 C25 H25B 109.4
C26 C25 H25B 109.4
H25A C25 H25B 108.0
O6 C26 C25 105.96(12)
O6 C26 H26A 110.5
C25 C26 H26A 110.5
O6 C26 H26B 110.5
C25 C26 H26B 110.5
H26A C26 H26B 108.7
O6 C27 C28 111.26(12)
O6 C27 H27A 109.4
C28 C27 H27A 109.4
O6 C27 H27B 109.4
C28 C27 H27B 109.4
H27A C27 H27B 108.0
O7 C28 C27 106.47(12)
O7 C28 H28A 110.4
C27 C28 H28A 110.4
O7 C28 H28B 110.4
C27 C28 H28B 110.4
H28A C28 H28B 108.6
O7 C29 C30 111.81(12)
O7 C29 H29A 109.3
C30 C29 H29A 109.3
O7 C29 H29B 109.3
C30 C29 H29B 109.3
H29A C29 H29B 107.9
O8 C30 C29 106.35(12)
O8 C30 H30A 110.5
C29 C30 H30A 110.5
O8 C30 H30B 110.5
C29 C30 H30B 110.5
H30A C30 H30B 108.6
O8 C31 C32 111.41(12)
O8 C31 H31A 109.3
C32 C31 H31A 109.3
O8 C31 H31B 109.3
C32 C31 H31B 109.3
H31A C31 H31B 108.0
O5 C32 C31 106.76(12)
O5 C32 H32A 110.4
C31 C32 H32A 110.4
O5 C32 H32B 110.4
C31 C32 H32B 110.4
H32A C32 H32B 108.6
C17A O1 C24A 111.7(2)
C24 O1 C17 113.2(3)
C24 O1 Li1 119.61(17)
C17A O1 Li1 117.80(15)
C24A O1 Li1 108.47(16)
C17 O1 Li1 108.49(16)
C18 O2 C19 115.3(3)
C19A O2 C18A 111.3(2)
C18 O2 Li1 116.23(17)
C19 O2 Li1 111.34(16)
C19A O2 Li1 114.82(15)
C18A O2 Li1 106.54(16)
C21 O3 C20 115.7(3)
C20A O3 C21A 113.7(3)
C20A O3 Li1 110.0(2)
C21 O3 Li1 107.9(2)
C20 O3 Li1 113.4(2)
C21A O3 Li1 114.4(2)
C23A O4 C22A 113.6(2)
C22 O4 C23 110.5(2)
C23A O4 Li1 117.39(15)
C22 O4 Li1 114.00(16)
C22A O4 Li1 110.62(14)
C23 O4 Li1 105.64(16)
C32 O5 C25 113.33(11)
C32 O5 Li1 118.00(11)
C25 O5 Li1 109.74(10)
C26 O6 C27 113.41(11)
C26 O6 Li1 115.88(11)
C27 O6 Li1 110.45(11)
C28 O7 C29 113.66(12)
C28 O7 Li1 112.56(11)
C29 O7 Li1 110.78(10)
C30 O8 C31 113.61(11)
C30 O8 Li1 115.71(11)
C31 O8 Li1 105.82(10)

loop_
_geom_bond_atom_site_label_1
_geom_bond_atom_site_label_2
_geom_bond_distance
Li1 O1 2.273(3)
Li1 O5 2.286(3)
Li1 O6 2.320(3)
Li1 O4 2.328(3)
Li1 O2 2.329(3)
Li1 O3 2.409(3)
Li1 O7 2.444(3)
Li1 O8 2.462(3)
B1 C1 1.6512(18)
B1 C13 1.6516(19)
B1 C9 1.6520(18)
B1 C5 1.6524(18)
C1 C2 1.5390(18)
C1 C8 1.5420(19)
C1 H1A 1.0
C2 C3 1.5393(18)
C2 H2A 0.99
C2 H2B 0.99
C3 C4 1.5417(17)
C3 H3A 0.99
C3 H3B 0.99
C4 C5 1.5402(17)
C4 H4A 0.99
C4 H4B 0.99
C5 C6 1.5371(18)
C5 H5A 1.0
C6 C7 1.5427(18)
C6 H6A 0.99
C6 H6B 0.99
C7 C8 1.544(2)
C7 H7A 0.99
C7 H7B 0.99
C8 H8A 0.99
C8 H8B 0.99
C9 C10 1.5320(17)
C9 H9A 0.99
C9 H9B 0.99
C10 C11 1.5269(17)
C10 H10A 0.99
C10 H10B 0.99
C11 C12 1.5226(18)
C11 H11A 0.99
C11 H11B 0.99
C12 H12A 0.98
C12 H12B 0.98
C12 H12C 0.98
C13 C14 1.5328(18)
C13 H13A 0.99
C13 H13B 0.99
C14 C15 1.523(2)
C14 H14A 0.99
C14 H14B 0.99
C15 C16 1.520(2)
C15 H15A 0.99
C15 H15B 0.99
C16 H16A 0.98
C16 H16B 0.98
C16 H16C 0.98
C17 C18 1.488(5)
C17 O1 1.508(3)
C17 H17A 0.99
C17 H17B 0.99
C18 O2 1.380(4)
C18 H18A 0.99
C18 H18B 0.99
C19 O2 1.444(3)
C19 C20 1.463(7)
C19 H19A 0.99
C19 H19B 0.99
C20 O3 1.431(5)
C20 H20A 0.99
C20 H20B 0.99
C21 O3 1.423(6)
C21 C22 1.475(7)
C21 H21A 0.99
C21 H21B 0.99
C22 O4 1.416(3)
C22 H22A 0.99
C22 H22B 0.99
C23 O4 1.484(4)
C23 C24 1.484(5)
C23 H23A 0.99
C23 H23B 0.99
C24 O1 1.353(3)
C24 H24A 0.99
C24 H24B 0.99
C17A O1 1.391(3)
C17A C18A 1.507(5)
C17A H17C 0.99
C17A H17D 0.99
C18A O2 1.464(4)
C18A H18C 0.99
C18A H18D 0.99
C19A O2 1.444(3)
C19A C20A 1.527(6)
C19A H19C 0.99
C19A H19D 0.99
C20A O3 1.422(6)
C20A H20C 0.99
C20A H20D 0.99
C21A O3 1.433(5)
C21A C22A 1.520(6)
C21A H21C 0.99
C21A H21D 0.99
C22A O4 1.475(3)
C22A H22C 0.99
C22A H22D 0.99
C23A O4 1.376(3)
C23A C24A 1.510(5)
C23A H23C 0.99
C23A H23D 0.99
C24A O1 1.503(3)
C24A H24C 0.99
C24A H24D 0.99
C25 O5 1.4429(18)
C25 C26 1.492(2)
C25 H25A 0.99
C25 H25B 0.99
C26 O6 1.4166(18)
C26 H26A 0.99
C26 H26B 0.99
C27 O6 1.4444(18)
C27 C28 1.489(2)
C27 H27A 0.99
C27 H27B 0.99
C28 O7 1.4124(18)
C28 H28A 0.99
C28 H28B 0.99
C29 O7 1.454(2)
C29 C30 1.498(2)
C29 H29A 0.99
C29 H29B 0.99
C30 O8 1.4155(18)
C30 H30A 0.99
C30 H30B 0.99
C31 O8 1.4474(18)
C31 C32 1.496(2)
C31 H31A 0.99
C31 H31B 0.99
C32 O5 1.4164(17)
C32 H32A 0.99
C32 H32B 0.99

loop_
_geom_torsion_atom_site_label_1
_geom_torsion_atom_site_label_2
_geom_torsion_atom_site_label_3
_geom_torsion_atom_site_label_4
_geom_torsion
C13 B1 C1 C2 54.68(14)
C9 B1 C1 C2 176.80(11)
C5 B1 C1 C2 -63.46(13)
C13 B1 C1 C8 -179.81(10)
C9 B1 C1 C8 -57.69(13)
C5 B1 C1 C8 62.05(12)
C8 C1 C2 C3 -68.08(14)
B1 C1 C2 C3 56.41(15)
C1 C2 C3 C4 -42.51(16)
C2 C3 C4 C5 40.86(16)
C3 C4 C5 C6 71.60(14)
C3 C4 C5 B1 -52.66(14)
C1 B1 C5 C6 -64.29(12)
C13 B1 C5 C6 176.56(10)
C9 B1 C5 C6 53.77(13)
C1 B1 C5 C4 61.31(12)
C13 B1 C5 C4 -57.84(13)
C9 B1 C5 C4 179.37(10)
C4 C5 C6 C7 -68.47(14)
B1 C5 C6 C7 56.19(14)
C5 C6 C7 C8 -41.44(16)
C2 C1 C8 C7 72.15(14)
B1 C1 C8 C7 -52.28(15)
C6 C7 C8 C1 39.61(16)
C1 B1 C9 C10 169.42(11)
C13 B1 C9 C10 -67.30(14)
C5 B1 C9 C10 55.79(15)
B1 C9 C10 C11 177.01(11)
C9 C10 C11 C12 -179.09(11)
C1 B1 C13 C14 60.62(14)
C9 B1 C13 C14 -61.62(14)
C5 B1 C13 C14 174.07(11)
B1 C13 C14 C15 -168.62(11)
C13 C14 C15 C16 -176.16(13)
O1 C17 C18 O2 55.4(5)
O2 C19 C20 O3 55.7(4)
O3 C21 C22 O4 61.9(5)
O4 C23 C24 O1 53.3(5)
O1 C17A C18A O2 -57.4(4)
O2 C19A C20A O3 -61.3(4)
O3 C21A C22A O4 -59.2(4)
O4 C23A C24A O1 -55.5(4)
O5 C25 C26 O6 -55.30(15)
O6 C27 C28 O7 -60.08(16)
O7 C29 C30 O8 -58.33(16)
O8 C31 C32 O5 -58.44(15)
C23 C24 O1 C17 -164.3(3)
C23 C24 O1 Li1 -34.4(4)
C18A C17A O1 C24A 164.4(3)
C18A C17A O1 Li1 37.9(3)
C23A C24A O1 C17A -84.5(3)
C23A C24A O1 Li1 46.9(3)
C18 C17 O1 C24 86.9(4)
C18 C17 O1 Li1 -48.4(4)
C17 C18 O2 C19 -168.6(3)
C17 C18 O2 Li1 -35.6(4)
C20 C19 O2 C18 86.2(4)
C20 C19 O2 Li1 -49.0(4)
C20A C19A O2 C18A 167.0(3)
C20A C19A O2 Li1 45.9(3)
C17A C18A O2 C19A -77.6(3)
C17A C18A O2 Li1 48.3(3)
C19A C20A O3 C21A -83.0(4)
C19A C20A O3 Li1 46.8(4)
C22 C21 O3 C20 82.8(4)
C22 C21 O3 Li1 -45.4(4)
C19 C20 O3 C21 -160.2(3)
C19 C20 O3 Li1 -34.8(4)
C22A C21A O3 C20A 166.0(3)
C22A C21A O3 Li1 38.4(4)
C24A C23A O4 C22A 168.7(3)
C24A C23A O4 Li1 37.5(3)
C21 C22 O4 C23 -165.0(3)
C21 C22 O4 Li1 -46.2(4)
C21A C22A O4 C23A -82.7(3)
C21A C22A O4 Li1 51.8(3)
C24 C23 O4 C22 78.5(4)
C24 C23 O4 Li1 -45.2(4)
C31 C32 O5 C25 168.22(11)
C31 C32 O5 Li1 37.99(15)
C26 C25 O5 C32 -84.64(15)
C26 C25 O5 Li1 49.62(14)
C25 C26 O6 C27 163.65(12)
C25 C26 O6 Li1 34.36(15)
C28 C27 O6 C26 -81.61(16)
C28 C27 O6 Li1 50.39(15)
C27 C28 O7 C29 166.01(12)
C27 C28 O7 Li1 39.04(15)
C30 C29 O7 C28 -81.03(16)
C30 C29 O7 Li1 46.87(15)
C29 C30 O8 C31 163.61(12)
C29 C30 O8 Li1 40.89(16)
C32 C31 O8 C30 -79.61(15)
C32 C31 O8 Li1 48.41(14)
